data_2217343
loop_
_publ_author_name
'Butcher, Ray J.'
'Tesema, Yohannes T.'
'Yisgedu, Teshome B.'
'Gultneh, Yilma'

_publ_section_title
;[(6-Methyl-2-pyridylmethyl)(2-pyridylmethyl)amine][(2-pyridylmethyl)amine]copper(II)
 bis(perchlorate)
;
_journal_coeditor_code TK2224
_journal_issue 1
_journal_name_full 'Acta Crystallographica Section E'
_journal_page_first m74
_journal_page_last m75
_journal_paper_doi 10.1107/S1600536807062952
_journal_volume 64
_journal_year 2008
_chemical_formula_iupac '[Cu (C6 H8 N2) (C13 H15 N3)] (Cl O4)2'
_chemical_formula_moiety 'C19 H23 Cu N5 2+ , 2Cl O4 -'
_chemical_formula_sum 'C19 H23 Cl2 Cu N5 O8'
_chemical_formula_weight 583.86
_chemical_name_systematic
;
[(6-Methyl-2-pyridylmethyl)(2-pyridylmethyl)amine][(2-
pyridylmethyl)amine]copper(II) bis(perchlorate)
;
_space_group_IT_number 14
_symmetry_cell_setting monoclinic
_symmetry_space_group_name_Hall '-P 2yn'
_symmetry_space_group_name_H-M 'P 1 21/n 1'
_atom_sites_solution_hydrogens geom
_atom_sites_solution_primary direct
_atom_sites_solution_secondary difmap
_audit_creation_method SHELXL97
_cell_angle_alpha 90
_cell_angle_beta 99.931(11)
_cell_angle_gamma 90
_cell_formula_units_Z 4
_cell_length_a 9.3178(10)
_cell_length_b 13.9691(19)
_cell_length_c 19.223(3)
_cell_measurement_reflns_used 40
_cell_measurement_temperature 293(2)
_cell_measurement_theta_max 12.5
_cell_measurement_theta_min 5.1
_cell_volume 2464.6(6)
_computing_cell_refinement 'XSCANS (Bruker, 1997)'
_computing_data_collection 'XSCANS (Bruker, 1997)'
_computing_data_reduction 'SHELXTL (Bruker, 2000)'
_computing_molecular_graphics 'SHELXTL (Bruker, 2000)'
_computing_publication_material 'SHELXTL (Bruker, 2000)'
_computing_structure_refinement 'SHELXL97 (Sheldrick, 1997)'
_computing_structure_solution 'SHELXS97 (Sheldrick, 1990)'
_diffrn_ambient_temperature 293(2)
_diffrn_measured_fraction_theta_full 0.996
_diffrn_measured_fraction_theta_max 0.971
_diffrn_measurement_device_type 'Bruker P4S'
_diffrn_measurement_method \w
_diffrn_radiation_monochromator graphite
_diffrn_radiation_source 'fine-focus sealed tube'
_diffrn_radiation_type MoK\a
_diffrn_radiation_wavelength 0.71073
_diffrn_reflns_av_R_equivalents 0.023
_diffrn_reflns_av_sigmaI/netI 0.056
_diffrn_reflns_limit_h_max 10
_diffrn_reflns_limit_h_min 0
_diffrn_reflns_limit_k_max 18
_diffrn_reflns_limit_k_min 0
_diffrn_reflns_limit_l_max 24
_diffrn_reflns_limit_l_min -24
_diffrn_reflns_number 5832
_diffrn_reflns_theta_full 25.0
_diffrn_reflns_theta_max 27.5
_diffrn_reflns_theta_min 2.6
_diffrn_standards_decay_% <2%
_diffrn_standards_interval_count 97
_diffrn_standards_number 3
_exptl_absorpt_coefficient_mu 1.157
_exptl_absorpt_correction_T_max 0.505
_exptl_absorpt_correction_T_min 0.444
_exptl_absorpt_correction_type empirical
_exptl_absorpt_process_details '\y-scan (North <i>et al.</i>,  1968)'
_exptl_crystal_colour 'dark blue'
_exptl_crystal_density_diffrn 1.574
_exptl_crystal_density_method 'not measured'
_exptl_crystal_description needle
_exptl_crystal_F_000 1196
_exptl_crystal_size_max 0.45
_exptl_crystal_size_mid 0.22
_exptl_crystal_size_min 0.17
_refine_diff_density_max 0.40
_refine_diff_density_min -0.25
_refine_ls_extinction_method none
_refine_ls_goodness_of_fit_ref 1.02
_refine_ls_hydrogen_treatment constr
_refine_ls_matrix_type full
_refine_ls_number_parameters 394
_refine_ls_number_reflns 5494
_refine_ls_number_restraints 118
_refine_ls_restrained_S_all 1.08
_refine_ls_R_factor_all 0.098
_refine_ls_R_factor_gt 0.054
_refine_ls_shift/su_max_lt 0.001
_refine_ls_shift/su_mean 0.000
_refine_ls_structure_factor_coef Fsqd
_refine_ls_weighting_details 'calc w = 1/[\s^2^(Fo^2^)+(0.0609P)^2^+0.9236P] where P=(Fo^2^+2Fc^2^)/3'
_refine_ls_weighting_scheme calc
_refine_ls_wR_factor_gt 0.125
_refine_ls_wR_factor_ref 0.145
_reflns_number_gt 3410
_reflns_number_total 5494
_reflns_threshold_expression I>2\s(I)
_cod_data_source_file tk2224.cif
_cod_data_source_block I
_cod_original_sg_symbol_H-M 'P 21/n'
_cod_database_code 2217343
_cod_database_fobs_code 2217343

loop_
_symmetry_equiv_pos_as_xyz
'x, y, z'
'-x+1/2, y+1/2, -z+1/2'
'-x, -y, -z'
'x-1/2, -y-1/2, z-1/2'

loop_
_atom_site_type_symbol
_atom_site_label
_atom_site_fract_x
_atom_site_fract_y
_atom_site_fract_z
_atom_site_U_iso_or_equiv
_atom_site_adp_type
_atom_site_calc_flag
_atom_site_refinement_flags
_atom_site_occupancy
_atom_site_disorder_assembly
_atom_site_disorder_group
Cu Cu 0.82061(5) 0.75715(3) 0.13019(2) 0.05120(17) Uani d . 1 . .
Cl Cl1 0.31446(13) 0.67766(9) 0.06898(6) 0.0720(3) Uani d D 1 . .
Cl Cl2 0.79982(12) 0.81545(7) -0.12730(6) 0.0641(3) Uani d D 1 . .
O O11 0.3166(9) 0.7331(9) 0.1286(5) 0.152(4) Uani d PDU 0.601(8) A 1
O O12 0.1675(7) 0.6764(9) 0.0381(6) 0.153(4) Uani d PDU 0.601(8) A 1
O O13 0.3873(12) 0.7307(8) 0.0218(5) 0.159(4) Uani d PDU 0.601(8) A 1
O O14 0.3776(16) 0.5943(7) 0.0733(8) 0.209(5) Uani d PDU 0.601(8) A 1
O O11A 0.256(2) 0.7538(10) 0.0342(10) 0.183(6) Uani d PDU 0.399(8) A 2
O O12A 0.4019(17) 0.6278(13) 0.0278(9) 0.175(5) Uani d PDU 0.399(8) A 2
O O13A 0.2181(16) 0.6067(10) 0.0823(9) 0.155(5) Uani d PDU 0.399(8) A 2
O O14A 0.4133(19) 0.6940(15) 0.1287(7) 0.194(7) Uani d PDU 0.399(8) A 2
O O21 0.9137(13) 0.7800(12) -0.0783(7) 0.115(4) Uani d PDU 0.659(11) B 1
O O22 0.7988(12) 0.9139(5) -0.1336(7) 0.135(4) Uani d PDU 0.659(11) B 1
O O23 0.7929(11) 0.7683(7) -0.1931(3) 0.111(3) Uani d PDU 0.659(11) B 1
O O24 0.6647(8) 0.7921(7) -0.1036(5) 0.124(3) Uani d PDU 0.659(11) B 1
O O21A 0.941(2) 0.780(2) -0.0915(13) 0.114(7) Uani d PDU 0.341(11) B 2
O O22A 0.735(2) 0.8536(14) -0.0741(7) 0.130(5) Uani d PDU 0.341(11) B 2
O O23A 0.840(3) 0.8895(13) -0.1687(11) 0.152(8) Uani d PDU 0.341(11) B 2
O O24A 0.728(2) 0.7459(10) -0.1643(11) 0.128(6) Uani d PDU 0.341(11) B 2
N N1 0.9081(4) 0.6274(2) 0.14801(18) 0.0582(8) Uani d . 1 . .
N N2 0.7204(4) 0.6948(3) 0.04142(19) 0.0711(10) Uani d . 1 . .
H H2B 0.6256 0.6870 0.0439 0.085 Uiso calc R 1 . .
H H2C 0.7261 0.7336 0.0046 0.085 Uiso calc R 1 . .
N N 1.0124(4) 0.8442(3) 0.1207(2) 0.0676(10) Uani d . 1 . .
H H0A 1.0778 0.8088 0.1015 0.081 Uiso calc R 1 . .
N N1A 0.7231(4) 0.8851(2) 0.10460(16) 0.0528(8) Uani d . 1 . .
C C1 0.9991(6) 0.5995(4) 0.2061(3) 0.0838(15) Uani d . 1 . .
H H1A 1.0200 0.6419 0.2438 0.101 Uiso calc R 1 . .
C C2 1.0625(6) 0.5108(4) 0.2119(3) 0.0928(17) Uani d . 1 . .
H H2A 1.1239 0.4928 0.2532 0.111 Uiso calc R 1 . .
C C3 1.0343(6) 0.4493(4) 0.1563(3) 0.0893(16) Uani d . 1 . .
H H3A 1.0773 0.3890 0.1591 0.107 Uiso calc R 1 . .
C C4 0.9423(5) 0.4767(3) 0.0963(3) 0.0747(13) Uani d . 1 . .
H H4A 0.9213 0.4352 0.0581 0.090 Uiso calc R 1 . .
C C5 0.8813(5) 0.5668(3) 0.0934(2) 0.0586(10) Uani d . 1 . .
C C6 0.7826(7) 0.6032(4) 0.0292(3) 0.0898(16) Uani d . 1 . .
H H6A 0.8371 0.6090 -0.0093 0.108 Uiso calc R 1 . .
H H6B 0.7048 0.5574 0.0151 0.108 Uiso calc R 1 . .
C C1A 0.5863(5) 0.9080(3) 0.1121(2) 0.0678(12) Uani d . 1 . .
H H1AA 0.5272 0.8609 0.1264 0.081 Uiso calc R 1 . .
C C2A 0.5311(6) 0.9987(4) 0.0992(3) 0.0824(15) Uani d . 1 . .
H H2AA 0.4362 1.0128 0.1048 0.099 Uiso calc R 1 . .
C C3A 0.6177(7) 1.0677(4) 0.0780(3) 0.0912(17) Uani d . 1 . .
H H3AA 0.5820 1.1294 0.0688 0.109 Uiso calc R 1 . .
C C4A 0.7575(6) 1.0460(3) 0.0703(2) 0.0750(13) Uani d . 1 . .
H H4AA 0.8179 1.0927 0.0565 0.090 Uiso calc R 1 . .
C C5A 0.8077(5) 0.9526(3) 0.0835(2) 0.0591(10) Uani d . 1 . .
C C6A 0.9570(5) 0.9222(3) 0.0733(2) 0.0691(12) Uani d . 1 . .
H H6AA 0.9535 0.9019 0.0248 0.083 Uiso calc R 1 . .
H H6AB 1.0228 0.9764 0.0819 0.083 Uiso calc R 1 . .
N N1B 0.8682(4) 0.8030(2) 0.23229(17) 0.0591(9) Uani d . 1 . .
C C1B 0.7839(6) 0.7840(4) 0.2815(3) 0.0811(16) Uani d . 1 . .
C C11B 0.6648(6) 0.7120(5) 0.2627(3) 0.105(2) Uani d . 1 . .
H H11A 0.7063 0.6510 0.2546 0.158 Uiso calc R 1 . .
H H11B 0.6007 0.7322 0.2207 0.158 Uiso calc R 1 . .
H H11C 0.6108 0.7066 0.3008 0.158 Uiso calc R 1 . .
C C2B 0.8124(8) 0.8284(6) 0.3461(3) 0.120(3) Uani d . 1 . .
H H2BA 0.7582 0.8131 0.3808 0.145 Uiso calc R 1 . .
C C3B 0.9221(11) 0.8958(7) 0.3591(4) 0.146(4) Uani d . 1 . .
H H3BA 0.9395 0.9281 0.4020 0.175 Uiso calc R 1 . .
C C4B 1.0036(8) 0.9143(4) 0.3092(4) 0.116(3) Uani d . 1 . .
H H4BA 1.0768 0.9602 0.3174 0.139 Uiso calc R 1 . .
C C5B 0.9783(6) 0.8648(3) 0.2458(3) 0.0728(14) Uani d . 1 . .
C C6B 1.0765(6) 0.8746(4) 0.1921(3) 0.0904(17) Uani d . 1 . .
H H6BA 1.1056 0.9411 0.1904 0.108 Uiso calc R 1 . .
H H6BB 1.1638 0.8372 0.2076 0.108 Uiso calc R 1 . .

loop_
_atom_site_aniso_label
_atom_site_aniso_U_11
_atom_site_aniso_U_22
_atom_site_aniso_U_33
_atom_site_aniso_U_12
_atom_site_aniso_U_13
_atom_site_aniso_U_23
Cu 0.0506(3) 0.0457(3) 0.0560(3) 0.0023(2) 0.0057(2) -0.0030(2)
Cl1 0.0659(7) 0.0798(8) 0.0700(7) -0.0029(6) 0.0109(6) -0.0066(6)
Cl2 0.0725(7) 0.0507(6) 0.0661(6) 0.0027(5) 0.0036(5) -0.0019(5)
O11 0.095(6) 0.257(12) 0.103(6) 0.002(7) 0.011(5) -0.087(7)
O12 0.062(4) 0.198(10) 0.191(9) -0.012(5) -0.003(5) -0.065(8)
O13 0.164(8) 0.168(8) 0.166(7) -0.005(7) 0.083(7) 0.047(7)
O14 0.248(11) 0.127(7) 0.258(12) 0.083(8) 0.063(10) 0.051(8)
O11A 0.175(12) 0.153(11) 0.226(12) 0.070(9) 0.045(11) 0.080(9)
O12A 0.165(9) 0.185(12) 0.205(12) 0.053(10) 0.115(9) 0.029(11)
O13A 0.127(10) 0.128(10) 0.227(12) -0.046(8) 0.076(9) 0.015(9)
O14A 0.164(13) 0.270(17) 0.116(10) -0.105(13) -0.059(10) 0.006(11)
O21 0.113(7) 0.134(7) 0.084(5) 0.029(6) -0.019(5) 0.004(5)
O22 0.132(7) 0.053(4) 0.210(11) -0.012(4) 0.000(7) 0.003(5)
O23 0.129(7) 0.125(7) 0.073(4) 0.017(5) 0.001(4) -0.024(4)
O24 0.098(5) 0.107(6) 0.175(8) -0.004(4) 0.052(5) 0.021(5)
O21A 0.072(9) 0.133(12) 0.122(14) 0.042(9) -0.021(9) -0.038(11)
O22A 0.128(11) 0.127(11) 0.140(10) 0.051(9) 0.042(8) -0.022(9)
O23A 0.200(16) 0.091(12) 0.168(16) -0.026(11) 0.037(12) 0.051(11)
O24A 0.111(11) 0.092(8) 0.167(13) -0.025(8) -0.019(9) -0.045(9)
N1 0.058(2) 0.0481(19) 0.067(2) 0.0039(16) 0.0069(17) -0.0052(16)
N2 0.075(2) 0.071(2) 0.063(2) 0.005(2) -0.0003(19) -0.0083(19)
N 0.051(2) 0.057(2) 0.097(3) 0.0004(17) 0.020(2) -0.001(2)
N1A 0.051(2) 0.0505(18) 0.0553(19) 0.0033(16) 0.0048(15) -0.0013(15)
C1 0.084(4) 0.069(3) 0.088(3) 0.026(3) -0.015(3) -0.013(3)
C2 0.092(4) 0.077(4) 0.100(4) 0.029(3) -0.009(3) 0.001(3)
C3 0.082(4) 0.053(3) 0.136(5) 0.014(3) 0.027(4) 0.001(3)
C4 0.072(3) 0.055(3) 0.099(4) 0.000(2) 0.023(3) -0.019(3)
C5 0.054(2) 0.051(2) 0.072(3) -0.0076(19) 0.016(2) -0.010(2)
C6 0.115(4) 0.071(3) 0.077(3) 0.012(3) 0.001(3) -0.020(3)
C1A 0.061(3) 0.070(3) 0.069(3) 0.014(2) 0.002(2) -0.001(2)
C2A 0.076(3) 0.086(4) 0.080(3) 0.032(3) -0.001(3) -0.004(3)
C3A 0.120(5) 0.061(3) 0.085(4) 0.029(3) -0.004(3) -0.001(3)
C4A 0.100(4) 0.054(3) 0.066(3) 0.002(3) 0.000(3) 0.005(2)
C5A 0.074(3) 0.053(2) 0.047(2) 0.001(2) -0.001(2) -0.0026(18)
C6A 0.069(3) 0.068(3) 0.073(3) -0.013(2) 0.017(2) 0.001(2)
N1B 0.065(2) 0.054(2) 0.056(2) 0.0133(18) 0.0019(17) -0.0060(16)
C1B 0.082(4) 0.100(4) 0.060(3) 0.047(3) 0.008(3) 0.001(3)
C11B 0.087(4) 0.142(6) 0.095(4) 0.010(4) 0.037(3) 0.025(4)
C2B 0.125(6) 0.174(8) 0.061(4) 0.084(6) 0.012(4) -0.008(4)
C3B 0.157(8) 0.168(8) 0.093(5) 0.090(7) -0.029(5) -0.067(6)
C4B 0.114(5) 0.085(4) 0.125(5) 0.029(4) -0.048(4) -0.044(4)
C5B 0.077(3) 0.054(3) 0.076(3) 0.020(2) -0.021(3) -0.010(2)
C6B 0.066(3) 0.079(4) 0.113(4) -0.016(3) -0.019(3) 0.022(3)

loop_
_atom_type_symbol
_atom_type_description
_atom_type_scat_dispersion_real
_atom_type_scat_dispersion_imag
_atom_type_scat_source
C C 0.0033 0.0016 'International Tables Vol C Tables 4.2.6.8 and 6.1.1.4'
H H 0.0000 0.0000 'International Tables Vol C Tables 4.2.6.8 and 6.1.1.4'
N N 0.0061 0.0033 'International Tables Vol C Tables 4.2.6.8 and 6.1.1.4'
O O 0.0106 0.0060 'International Tables Vol C Tables 4.2.6.8 and 6.1.1.4'
Cl Cl 0.1484 0.1585 'International Tables Vol C Tables 4.2.6.8 and 6.1.1.4'
Cu Cu 0.3201 1.2651 'International Tables Vol C Tables 4.2.6.8 and 6.1.1.4'

loop_
_geom_angle_atom_site_label_1
_geom_angle_atom_site_label_2
_geom_angle_atom_site_label_3
_geom_angle
N1 Cu N2 82.37(15)
N1 Cu N1A 175.43(13)
N2 Cu N1A 93.06(14)
N1 Cu N1B 96.05(14)
N2 Cu N1B 161.97(16)
N1A Cu N1B 88.33(13)
N1 Cu N 101.74(14)
N2 Cu N 115.93(16)
N1A Cu N 80.11(13)
N1B Cu N 82.03(15)
O11A Cl1 O14A 116.7(11)
O14 Cl1 O11 120.5(8)
O11A Cl1 O13A 116.5(10)
O14A Cl1 O13A 109.2(9)
O14 Cl1 O12 114.6(8)
O11 Cl1 O12 103.5(5)
O11A Cl1 O12A 109.8(10)
O14A Cl1 O12A 100.6(10)
O13A Cl1 O12A 101.9(9)
O12 Cl1 O12A 111.9(9)
O14 Cl1 O13 104.2(7)
O11 Cl1 O13 107.2(7)
O12 Cl1 O13 105.9(7)
O24A Cl2 O22A 116.2(10)
O24A Cl2 O21 111.1(12)
O22 Cl2 O21 114.2(7)
O24A Cl2 O23A 113.6(11)
O22A Cl2 O23A 109.3(9)
O22 Cl2 O23 112.7(6)
O21 Cl2 O23 110.6(7)
O22 Cl2 O24 105.0(5)
O21 Cl2 O24 108.2(7)
O23 Cl2 O24 105.5(5)
O24A Cl2 O21A 109.3(12)
O22A Cl2 O21A 104.7(11)
O23A Cl2 O21A 102.4(12)
C5 N1 C1 118.4(4)
C5 N1 Cu 115.2(3)
C1 N1 Cu 126.1(3)
C6 N2 Cu 112.6(3)
C6 N2 H2B 109.1
Cu N2 H2B 109.1
C6 N2 H2C 109.1
Cu N2 H2C 109.1
H2B N2 H2C 107.8
C6A N C6B 114.4(4)
C6A N Cu 105.1(3)
C6B N Cu 106.8(3)
C6A N H0A 110.1
C6B N H0A 110.1
Cu N H0A 110.1
C5A N1A C1A 118.9(4)
C5A N1A Cu 115.6(3)
C1A N1A Cu 125.3(3)
N1 C1 C2 122.3(5)
N1 C1 H1A 118.9
C2 C1 H1A 118.9
C3 C2 C1 119.0(5)
C3 C2 H2A 120.5
C1 C2 H2A 120.5
C2 C3 C4 119.6(5)
C2 C3 H3A 120.2
C4 C3 H3A 120.2
C3 C4 C5 118.9(5)
C3 C4 H4A 120.5
C5 C4 H4A 120.5
N1 C5 C4 121.8(4)
N1 C5 C6 116.0(4)
C4 C5 C6 122.3(4)
N2 C6 C5 112.0(4)
N2 C6 H6A 109.2
C5 C6 H6A 109.2
N2 C6 H6B 109.2
C5 C6 H6B 109.2
H6A C6 H6B 107.9
N1A C1A C2A 122.2(5)
N1A C1A H1AA 118.9
C2A C1A H1AA 118.9
C3A C2A C1A 118.9(5)
C3A C2A H2AA 120.6
C1A C2A H2AA 120.6
C2A C3A C4A 119.9(5)
C2A C3A H3AA 120.1
C4A C3A H3AA 120.1
C3A C4A C5A 118.9(5)
C3A C4A H4AA 120.6
C5A C4A H4AA 120.6
N1A C5A C4A 121.2(4)
N1A C5A C6A 116.7(4)
C4A C5A C6A 122.0(4)
N C6A C5A 111.5(4)
N C6A H6AA 109.3
C5A C6A H6AA 109.3
N C6A H6AB 109.3
C5A C6A H6AB 109.3
H6AA C6A H6AB 108.0
C5B N1B C1B 120.6(4)
C5B N1B Cu 115.1(3)
C1B N1B Cu 123.7(3)
N1B C1B C2B 119.9(6)
N1B C1B C11B 117.3(4)
C2B C1B C11B 122.8(6)
C1B C11B H11A 109.5
C1B C11B H11B 109.5
H11A C11B H11B 109.5
C1B C11B H11C 109.5
H11A C11B H11C 109.5
H11B C11B H11C 109.5
C1B C2B C3B 119.6(7)
C1B C2B H2BA 120.2
C3B C2B H2BA 120.2
C4B C3B C2B 119.5(7)
C4B C3B H3BA 120.3
C2B C3B H3BA 120.3
C3B C4B C5B 119.9(7)
C3B C4B H4BA 120.0
C5B C4B H4BA 120.0
N1B C5B C4B 120.2(6)
N1B C5B C6B 117.8(4)
C4B C5B C6B 121.9(6)
N C6B C5B 114.9(4)
N C6B H6BA 108.5
C5B C6B H6BA 108.5
N C6B H6BB 108.5
C5B C6B H6BB 108.5
H6BA C6B H6BB 107.5

loop_
_geom_bond_atom_site_label_1
_geom_bond_atom_site_label_2
_geom_bond_distance
Cu N1 1.993(3)
Cu N2 1.998(3)
Cu N1A 2.027(3)
Cu N1B 2.039(3)
Cu N 2.195(3)
Cl1 O14 1.301(9)
Cl1 O11A 1.321(10)
Cl1 O14A 1.362(10)
Cl1 O11 1.381(7)
Cl1 O13A 1.391(9)
Cl1 O12 1.396(7)
Cl1 O12A 1.414(11)
Cl1 O13 1.430(7)
Cl2 O24A 1.315(11)
Cl2 O22A 1.380(10)
Cl2 O22 1.381(7)
Cl2 O21 1.383(8)
Cl2 O23A 1.396(12)
Cl2 O23 1.417(6)
Cl2 O24 1.448(6)
Cl2 O21A 1.461(13)
N1 C5 1.337(5)
N1 C1 1.337(6)
N2 C6 1.440(6)
N2 H2B 0.9000
N2 H2C 0.9000
N C6A 1.456(6)
N C6B 1.462(6)
N H0A 0.9100
N1A C5A 1.336(5)
N1A C1A 1.346(5)
C1 C2 1.369(7)
C1 H1A 0.9300
C2 C3 1.361(7)
C2 H2A 0.9300
C3 C4 1.367(7)
C3 H3A 0.9300
C4 C5 1.378(6)
C4 H4A 0.9300
C5 C6 1.496(7)
C6 H6A 0.9700
C6 H6B 0.9700
C1A C2A 1.374(6)
C1A H1AA 0.9300
C2A C3A 1.364(8)
C2A H2AA 0.9300
C3A C4A 1.370(7)
C3A H3AA 0.9300
C4A C5A 1.394(6)
C4A H4AA 0.9300
C5A C6A 1.499(6)
C6A H6AA 0.9700
C6A H6AB 0.9700
N1B C5B 1.332(6)
N1B C1B 1.356(6)
C1B C2B 1.371(8)
C1B C11B 1.495(8)
C11B H11A 0.9600
C11B H11B 0.9600
C11B H11C 0.9600
C2B C3B 1.380(11)
C2B H2BA 0.9300
C3B C4B 1.347(11)
C3B H3BA 0.9300
C4B C5B 1.386(7)
C4B H4BA 0.9300
C5B C6B 1.499(7)
C6B H6BA 0.9700
C6B H6BB 0.9700

loop_
_geom_hbond_atom_site_label_D
_geom_hbond_atom_site_label_H
_geom_hbond_atom_site_label_A
_geom_hbond_site_symmetry_A
_geom_hbond_distance_DH
_geom_hbond_distance_HA
_geom_hbond_distance_DA
_geom_hbond_angle_DHA
N2 H2B O12A . 0.90 2.21 3.080(17) 161
N2 H2B O13 . 0.90 2.27 3.103(12) 154
N2 H2C O24 . 0.90 2.22 3.064(9) 157
N2 H2C O22A . 0.90 2.27 3.158(19) 169
N2 H2C O21 . 0.90 2.64 3.374(17) 139
N H0A O12 1_655 0.91 2.44 3.301(10) 158
N H0A O11A 1_655 0.91 2.40 3.291(19) 165
C3 H3A O23 3_765 0.93 2.54 3.456(10) 169
C4 H4A O12 3_665 0.93 2.45 3.374(10) 172
C1A H1AA O14A . 0.93 2.57 3.438(18) 156
C2A H2AA O22 3_675 0.93 2.56 3.475(13) 167
C2A H2AA O22A 3_675 0.93 2.46 3.199(14) 136
C6A H6AB O22 3_775 0.97 2.35 3.294(10) 164
C11B H11B O14A . 0.96 2.32 3.180(12) 148
C6B H6BA O22 3_775 0.97 2.53 3.433(10) 154
C6B H6BA O23A 3_775 0.97 2.47 3.433(17) 172
C6B H6BB O23 4_676 0.97 2.54 3.375(10) 144

loop_
_geom_torsion_atom_site_label_1
_geom_torsion_atom_site_label_2
_geom_torsion_atom_site_label_3
_geom_torsion_atom_site_label_4
_geom_torsion
N2 Cu N1 C5 9.1(3)
N1A Cu N1 C5 7.6(19)
N1B Cu N1 C5 171.0(3)
N Cu N1 C5 -105.9(3)
N2 Cu N1 C1 -177.1(4)
N1A Cu N1 C1 -18E1(4)
N1B Cu N1 C1 -15.1(4)
N Cu N1 C1 67.9(4)
N1 Cu N2 C6 -12.6(4)
N1A Cu N2 C6 167.3(4)
N1B Cu N2 C6 -98.7(6)
N Cu N2 C6 86.8(4)
N1 Cu N C6A 150.8(3)
N2 Cu N C6A 63.7(3)
N1A Cu N C6A -24.9(3)
N1B Cu N C6A -114.6(3)
N1 Cu N C6B -87.2(3)
N2 Cu N C6B -174.4(3)
N1A Cu N C6B 97.0(3)
N1B Cu N C6B 7.3(3)
N1 Cu N1A C5A -103.9(17)
N2 Cu N1A C5A -105.4(3)
N1B Cu N1A C5A 92.6(3)
N Cu N1A C5A 10.4(3)
N1 Cu N1A C1A 81.0(18)
N2 Cu N1A C1A 79.6(3)
N1B Cu N1A C1A -82.4(3)
N Cu N1A C1A -164.6(3)
C5 N1 C1 C2 -1.5(8)
Cu N1 C1 C2 -175.2(4)
N1 C1 C2 C3 1.2(9)
C1 C2 C3 C4 -0.8(9)
C2 C3 C4 C5 0.6(8)
C1 N1 C5 C4 1.4(6)
Cu N1 C5 C4 175.7(3)
C1 N1 C5 C6 -178.1(5)
Cu N1 C5 C6 -3.7(5)
C3 C4 C5 N1 -0.9(7)
C3 C4 C5 C6 178.5(5)
Cu N2 C6 C5 13.8(6)
N1 C5 C6 N2 -6.8(7)
C4 C5 C6 N2 173.8(4)
C5A N1A C1A C2A -0.4(6)
Cu N1A C1A C2A 174.5(3)
N1A C1A C2A C3A 0.1(7)
C1A C2A C3A C4A -0.4(8)
C2A C3A C4A C5A 0.9(7)
C1A N1A C5A C4A 1.0(6)
Cu N1A C5A C4A -174.4(3)
C1A N1A C5A C6A -177.6(4)
Cu N1A C5A C6A 7.0(4)
C3A C4A C5A N1A -1.2(7)
C3A C4A C5A C6A 177.3(4)
C6B N C6A C5A -81.9(5)
Cu N C6A C5A 34.9(4)
N1A C5A C6A N -30.2(5)
C4A C5A C6A N 151.2(4)
N1 Cu N1B C5B 105.0(3)
N2 Cu N1B C5B -171.0(4)
N1A Cu N1B C5B -76.3(3)
N Cu N1B C5B 4.0(3)
N1 Cu N1B C1B -84.0(4)
N2 Cu N1B C1B 0.0(7)
N1A Cu N1B C1B 94.7(3)
N Cu N1B C1B 174.9(4)
C5B N1B C1B C2B -0.4(7)
Cu N1B C1B C2B -170.9(4)
C5B N1B C1B C11B -178.6(4)
Cu N1B C1B C11B 10.9(6)
N1B C1B C2B C3B 3.4(9)
C11B C1B C2B C3B -178.5(6)
C1B C2B C3B C4B -2.7(11)
C2B C3B C4B C5B -0.9(11)
C1B N1B C5B C4B -3.2(6)
Cu N1B C5B C4B 168.1(4)
C1B N1B C5B C6B 173.7(4)
Cu N1B C5B C6B -15.0(5)
C3B C4B C5B N1B 3.9(8)
C3B C4B C5B C6B -172.9(6)
C6A N C6B C5B 99.2(5)
Cu N C6B C5B -16.7(5)
N1B C5B C6B N 22.1(6)
C4B C5B C6B N -161.0(4)
